data_7062416
loop_
_publ_author_name
Suraj,
'Swamy, K. C. Kumara'

_publ_section_title
;
 Ring expansion/opening reactions of epoxy ene-amides: access to
 azabicyclononene, tetrahydropyridine and tetrazole scaffolds
;
_journal_issue 19
_journal_name_full 'New Journal of Chemistry'
_journal_page_first 9061
_journal_page_last 9065
_journal_paper_doi 10.1039/D3NJ00529A
_journal_volume 47
_journal_year 2023
_chemical_absolute_configuration syn
_chemical_formula_moiety 'C24 H21 N O4 S'
_chemical_formula_sum 'C24 H21 N O4 S'
_chemical_formula_weight 419.48
_space_group_crystal_system orthorhombic
_space_group_IT_number 19
_space_group_name_Hall 'P 2ac 2ab'
_space_group_name_H-M_alt 'P 21 21 21'
_atom_sites_solution_hydrogens geom
_atom_sites_solution_primary dual
_audit_creation_date 2022-09-07
_audit_creation_method
;
Olex2 1.3-ac4
(compiled 2018.12.18 svn.r3554 for Rigaku Oxford Diffraction, GUI svn.r1)
;
_audit_update_record
;
2023-01-20 deposited with the CCDC.	2023-04-11 downloaded from the CCDC.
;
_cell_angle_alpha 90
_cell_angle_beta 90
_cell_angle_gamma 90
_cell_formula_units_Z 4
_cell_length_a 5.9615(2)
_cell_length_b 14.5594(7)
_cell_length_c 23.8714(11)
_cell_measurement_reflns_used 4150
_cell_measurement_temperature 297.4(5)
_cell_measurement_theta_max 25.9990
_cell_measurement_theta_min 2.1990
_cell_volume 2071.94(15)
_computing_cell_refinement 'CrysAlisPro 1.171.40.35a (Rigaku OD, 2018)'
_computing_data_collection 'CrysAlisPro 1.171.40.35a (Rigaku OD, 2018)'
_computing_data_reduction 'CrysAlisPro 1.171.40.35a (Rigaku OD, 2018)'
_computing_molecular_graphics 'Olex2 (Dolomanov et al., 2009)'
_computing_publication_material 'Olex2 (Dolomanov et al., 2009)'
_computing_structure_refinement 'ShelXL (Sheldrick, 2015)'
_computing_structure_solution 'ShelXT (Sheldrick, 2015)'
_diffrn_ambient_environment air
_diffrn_ambient_temperature 297.4(5)
_diffrn_detector 'CCD plate'
_diffrn_detector_area_resol_mean 10.0000
_diffrn_detector_type HyPix3000
_diffrn_measured_fraction_theta_full 0.982
_diffrn_measured_fraction_theta_max 0.982
_diffrn_measurement_details
;
List of Runs (angles in degrees, time in seconds):

  # Type    Start    End  Width  t~exp~   \w     \q     \k     \f   Frames
#--------------------------------------------------------------------------
  1  \w    -31.00  -5.00   0.50   18.00    --  -15.60  -3.00 -16.00   52
  2  \w     -8.00  43.00   0.50   18.00    --   16.22 -61.00   0.00  102
  3  \w    -52.00 -20.00   0.50   18.00    --   16.22 -61.00   0.00   64
  4  \w   -100.00 -39.00   0.50   18.00    --  -15.60  -3.00 -16.00  122
  5  \w    -71.00 -35.00   0.50   18.00    --  -15.60 129.00 -68.00   72
  6  \w    -46.00 -18.00   0.50   18.00    --  -15.60 135.00  18.00   56
  7  \w     20.00  45.00   0.50   18.00    --  -15.60  45.00 150.00   50
  8  \w    -36.00  -1.00   0.50   18.00    --  -15.60  45.00 150.00   70
  9  \w    -86.00   2.00   0.50   18.00    --  -15.60 -45.00  90.00  176
 10  \w    -16.00  16.00   0.50   18.00    --  -15.60 -94.00-120.00   64
;
_diffrn_measurement_device 'four-circle diffractometer'
_diffrn_measurement_device_type 'XtaLAB Synergy, Single source at offset/far, HyPix3000'
_diffrn_measurement_method '\w scans'
_diffrn_orient_matrix_type 'CrysAlisPro convention (1999,Acta A55,543-557)'
_diffrn_orient_matrix_UB_11 0.0015261000
_diffrn_orient_matrix_UB_12 -0.0122594000
_diffrn_orient_matrix_UB_13 -0.0287502000
_diffrn_orient_matrix_UB_21 0.0045065000
_diffrn_orient_matrix_UB_22 -0.0471224000
_diffrn_orient_matrix_UB_23 0.0074662000
_diffrn_orient_matrix_UB_31 -0.1188959000
_diffrn_orient_matrix_UB_32 -0.0019270000
_diffrn_orient_matrix_UB_33 -0.0000817000
_diffrn_radiation_monochromator mirror
_diffrn_radiation_probe x-ray
_diffrn_radiation_type MoK\a
_diffrn_radiation_wavelength 0.71073
_diffrn_reflns_av_R_equivalents 0.2136
_diffrn_reflns_av_unetI/netI 0.1538
_diffrn_reflns_Laue_measured_fraction_full 0.982
_diffrn_reflns_Laue_measured_fraction_max 0.982
_diffrn_reflns_limit_h_max 7
_diffrn_reflns_limit_h_min -7
_diffrn_reflns_limit_k_max 17
_diffrn_reflns_limit_k_min -16
_diffrn_reflns_limit_l_max 28
_diffrn_reflns_limit_l_min -28
_diffrn_reflns_number 8679
_diffrn_reflns_point_group_measured_fraction_full 0.925
_diffrn_reflns_point_group_measured_fraction_max 0.925
_diffrn_reflns_theta_full 25.025
_diffrn_reflns_theta_max 25.025
_diffrn_reflns_theta_min 2.206
_diffrn_source 'micro-focus sealed X-ray tube'
_diffrn_source_type 'PhotonJet (Mo) X-ray Source'
_exptl_absorpt_coefficient_mu 0.187
_exptl_absorpt_correction_type none
_exptl_crystal_colour 'metallic yellowish yellow'
_exptl_crystal_colour_lustre metallic
_exptl_crystal_colour_modifier yellowish
_exptl_crystal_colour_primary yellow
_exptl_crystal_density_diffrn 1.345
_exptl_crystal_description plate
_exptl_crystal_F_000 880
_exptl_crystal_recrystallization_method 'Re-crystallisation from solvent'
_exptl_crystal_size_max 0.2
_exptl_crystal_size_mid 0.15
_exptl_crystal_size_min 0.11
_refine_diff_density_max 0.475
_refine_diff_density_min -0.650
_refine_diff_density_rms 0.119
_refine_ls_abs_structure_details
;
 Flack x determined using 463 quotients [(I+)-(I-)]/[(I+)+(I-)]
 (Parsons, Flack and Wagner, Acta Cryst. B69 (2013) 249-259).
;
_refine_ls_abs_structure_Flack 0.32(16)
_refine_ls_extinction_method none
_refine_ls_goodness_of_fit_ref 1.001
_refine_ls_hydrogen_treatment constr
_refine_ls_matrix_type full
_refine_ls_number_parameters 265
_refine_ls_number_reflns 3376
_refine_ls_number_restraints 0
_refine_ls_restrained_S_all 1.001
_refine_ls_R_factor_all 0.1321
_refine_ls_R_factor_gt 0.0952
_refine_ls_shift/su_max 0.000
_refine_ls_shift/su_mean 0.000
_refine_ls_structure_factor_coef Fsqd
_refine_ls_weighting_details 'w=1/[\s^2^(Fo^2^)+(0.1712P)^2^] where P=(Fo^2^+2Fc^2^)/3'
_refine_ls_weighting_scheme calc
_refine_ls_wR_factor_gt 0.2346
_refine_ls_wR_factor_ref 0.2916
_reflns_Friedel_coverage 0.612
_reflns_Friedel_fraction_full 0.845
_reflns_Friedel_fraction_max 0.845
_reflns_number_gt 2113
_reflns_number_total 3376
_reflns_threshold_expression 'I > 2\s(I)'
_cod_data_source_file d3nj00529a2.cif
_cod_data_source_block Compound4aa
_cod_depositor_comments 'Adding full bibliography for 7062416--7062421.cif.'
_cod_original_cell_volume 2071.92(16)
_cod_database_code 7062416
_shelx_shelxl_version_number 2018/3
_chemical_oxdiff_formula 'C H N O S'
_shelx_space_group_comment
;
The symmetry employed for this shelxl refinement is uniquely defined
by the following loop, which should always be used as a source of
symmetry information in preference to the above space-group names.
They are only intended as comments.
;
_shelx_estimated_absorpt_t_max 0.980
_shelx_estimated_absorpt_t_min 0.963
_reflns_odcompleteness_completeness 97.83
_reflns_odcompleteness_iscentric 1
_reflns_odcompleteness_theta 26.32
_olex2_refinement_description
;
1. Fixed Uiso
 At 1.2 times of:
  All C(H) groups, All C(H,H) groups
2. Uiso/Uaniso restraints and constraints
Uanis(C22) = Uanis(C23)
3.a Ternary CH refined with riding coordinates:
 C1(H1), C4(H4)
3.b Secondary CH2 refined with riding coordinates:
 C6(H6A,H6B), C5(H5A,H5B)
3.c Aromatic/amide H refined with riding coordinates:
 C14(H14), C8(H8), C15(H15), C20(H20), C12(H12), C11(H11), C24(H24), C9(H9),
 C18(H18), C10(H10), C17(H17), C16(H16), C23(H23), C21(H21), C22(H22)
;
_olex2_submission_special_instructions 'No special instructions were received'
_oxdiff_exptl_absorpt_empirical_details
;
Empirical correction (ABSPACK) includes:
- Frame scaling
;
_oxdiff_exptl_absorpt_empirical_full_max 2.790
_oxdiff_exptl_absorpt_empirical_full_min 0.304

loop_
_space_group_symop_operation_xyz
'x, y, z'
'-x+1/2, -y, z+1/2'
'-x, y+1/2, -z+1/2'
'x+1/2, -y+1/2, -z'

loop_
_atom_site_label
_atom_site_type_symbol
_atom_site_fract_x
_atom_site_fract_y
_atom_site_fract_z
_atom_site_U_iso_or_equiv
_atom_site_adp_type
_atom_site_occupancy
_atom_site_site_symmetry_order
_atom_site_calc_flag
_atom_site_refinement_flags_posn
_atom_site_refinement_flags_adp
_atom_site_refinement_flags_occupancy
_atom_site_disorder_assembly
_atom_site_disorder_group
S1 S -0.8221(3) -0.57812(17) -0.30651(10) 0.0382(7) Uani 1 1 d . . . . .
O2 O -0.4086(9) -0.6682(4) -0.3853(3) 0.0445(18) Uani 1 1 d . . . . .
O1 O -0.6273(10) -0.6542(5) -0.4957(3) 0.0452(18) Uani 1 1 d . . . . .
O4 O -1.0619(9) -0.5630(5) -0.3081(3) 0.0477(18) Uani 1 1 d . . . . .
N1 N -0.7406(10) -0.5818(5) -0.3710(3) 0.0352(18) Uani 1 1 d . . . . .
O3 O -0.6778(12) -0.5147(5) -0.2786(3) 0.0511(19) Uani 1 1 d . . . . .
C3 C -0.5317(13) -0.5678(7) -0.4903(4) 0.041(2) Uani 1 1 d . . . . .
C1 C -0.5011(12) -0.5784(7) -0.3849(4) 0.035(2) Uani 1 1 d . . . . .
H1 H -0.423815 -0.542115 -0.356244 0.042 Uiso 1 1 calc R . . . .
C7 C -0.4964(15) -0.5281(8) -0.5460(5) 0.047(3) Uani 1 1 d . . . . .
C2 C -0.4762(14) -0.5293(7) -0.4413(4) 0.036(2) Uani 1 1 d . . . . .
C13 C -0.4149(14) -0.4293(7) -0.4360(4) 0.040(2) Uani 1 1 d . . . . .
C4 C -0.7269(14) -0.6967(7) -0.4457(4) 0.039(2) Uani 1 1 d . . . . .
H4 H -0.822259 -0.747188 -0.458769 0.046 Uiso 1 1 calc R . . . .
C6 C -0.8772(15) -0.6302(7) -0.4150(5) 0.046(3) Uani 1 1 d . . . . .
H6A H -0.938964 -0.585761 -0.441112 0.055 Uiso 1 1 calc R . . . .
H6B H -1.000545 -0.662944 -0.397639 0.055 Uiso 1 1 calc R . . . .
C19 C -0.7773(15) -0.6878(7) -0.2773(4) 0.040(2) Uani 1 1 d . . . . .
C14 C -0.2152(16) -0.4018(7) -0.4109(5) 0.052(3) Uani 1 1 d . . . . .
H14 H -0.115731 -0.446438 -0.398225 0.063 Uiso 1 1 calc R . . . .
C8 C -0.661(2) -0.5338(7) -0.5876(5) 0.054(3) Uani 1 1 d . . . . .
H8 H -0.793939 -0.564486 -0.579944 0.065 Uiso 1 1 calc R . . . .
C15 C -0.1610(19) -0.3119(7) -0.4043(5) 0.059(3) Uani 1 1 d . . . . .
H15 H -0.025533 -0.295370 -0.387769 0.071 Uiso 1 1 calc R . . . .
C20 C -0.5733(18) -0.7104(9) -0.2536(5) 0.066(4) Uani 1 1 d . . . . .
H20 H -0.459601 -0.666926 -0.251020 0.080 Uiso 1 1 calc R . . . .
C12 C -0.2983(18) -0.4822(9) -0.5589(5) 0.066(4) Uani 1 1 d . . . . .
H12 H -0.187536 -0.475410 -0.531821 0.079 Uiso 1 1 calc R . . . .
C11 C -0.265(2) -0.4454(10) -0.6140(5) 0.076(4) Uani 1 1 d . . . . .
H11 H -0.129770 -0.417709 -0.623717 0.091 Uiso 1 1 calc R . . . .
C5 C -0.5482(17) -0.7384(8) -0.4098(5) 0.050(3) Uani 1 1 d . . . . .
H5A H -0.617234 -0.774431 -0.380344 0.060 Uiso 1 1 calc R . . . .
H5B H -0.456421 -0.779161 -0.432346 0.060 Uiso 1 1 calc R . . . .
C24 C -0.9489(19) -0.7521(8) -0.2816(5) 0.058(3) Uani 1 1 d . . . . .
H24 H -1.085196 -0.737097 -0.298186 0.069 Uiso 1 1 calc R . . . .
C9 C -0.631(2) -0.4950(9) -0.6399(5) 0.067(3) Uani 1 1 d . . . . .
H9 H -0.743638 -0.498463 -0.666651 0.080 Uiso 1 1 calc R . . . .
C18 C -0.5587(18) -0.3617(7) -0.4539(5) 0.052(3) Uani 1 1 d . . . . .
H18 H -0.694437 -0.378180 -0.470207 0.062 Uiso 1 1 calc R . . . .
C10 C -0.436(2) -0.4520(10) -0.6518(5) 0.075(4) Uani 1 1 d . . . . .
H10 H -0.417804 -0.425885 -0.687083 0.090 Uiso 1 1 calc R . . . .
C17 C -0.507(2) -0.2709(8) -0.4481(6) 0.070(4) Uani 1 1 d . . . . .
H17 H -0.603808 -0.225884 -0.461447 0.084 Uiso 1 1 calc R . . . .
C16 C -0.306(2) -0.2464(8) -0.4219(5) 0.066(3) Uani 1 1 d . . . . .
H16 H -0.271845 -0.184722 -0.416479 0.079 Uiso 1 1 calc R . . . .
C23 C -0.910(2) -0.8401(8) -0.2603(6) 0.071(3) Uani 1 1 d . . . . .
H23 H -1.024058 -0.883598 -0.261319 0.085 Uiso 1 1 calc R . . . .
C21 C -0.541(2) -0.7970(9) -0.2343(6) 0.078(4) Uani 1 1 d . . . . .
H21 H -0.404605 -0.812623 -0.218104 0.093 Uiso 1 1 calc R . . . .
C22 C -0.710(2) -0.8626(8) -0.2384(6) 0.071(3) Uani 1 1 d . . . . .
H22 H -0.683680 -0.922209 -0.225966 0.085 Uiso 1 1 calc R . . . .

loop_
_atom_site_aniso_label
_atom_site_aniso_U_11
_atom_site_aniso_U_22
_atom_site_aniso_U_33
_atom_site_aniso_U_23
_atom_site_aniso_U_13
_atom_site_aniso_U_12
S1 0.0211(10) 0.0504(15) 0.0430(13) -0.0003(13) -0.0008(10) 0.0050(10)
O2 0.021(3) 0.042(4) 0.071(5) 0.012(4) 0.000(3) 0.002(3)
O1 0.037(4) 0.044(4) 0.054(4) 0.005(4) 0.005(3) -0.002(3)
O4 0.022(3) 0.056(4) 0.065(5) -0.002(4) 0.007(3) 0.022(3)
N1 0.016(3) 0.043(4) 0.047(5) 0.006(4) -0.006(3) -0.001(3)
O3 0.050(4) 0.048(4) 0.055(4) 0.005(3) 0.005(4) -0.017(4)
C3 0.022(4) 0.055(6) 0.045(6) 0.001(5) 0.004(4) -0.004(4)
C1 0.015(4) 0.042(5) 0.049(6) 0.005(5) 0.001(4) -0.006(4)
C7 0.030(5) 0.063(7) 0.048(6) -0.012(6) 0.007(4) 0.001(5)
C2 0.019(4) 0.050(6) 0.040(5) 0.001(5) 0.004(4) 0.000(4)
C13 0.027(4) 0.048(6) 0.045(5) 0.007(5) 0.000(4) 0.002(4)
C4 0.031(5) 0.042(6) 0.043(5) -0.015(5) 0.003(4) -0.008(4)
C6 0.025(5) 0.052(6) 0.062(7) -0.015(5) -0.008(5) 0.002(4)
C19 0.030(5) 0.038(6) 0.052(6) -0.001(5) -0.001(4) 0.010(4)
C14 0.034(5) 0.054(7) 0.069(7) 0.015(6) -0.009(5) -0.003(5)
C8 0.054(6) 0.049(6) 0.059(7) 0.003(6) -0.005(6) -0.007(5)
C15 0.048(6) 0.045(7) 0.085(8) 0.008(6) -0.013(6) -0.017(5)
C20 0.034(5) 0.087(10) 0.078(8) 0.026(8) -0.005(6) 0.017(6)
C12 0.039(6) 0.105(11) 0.053(6) -0.008(7) -0.004(6) -0.023(7)
C11 0.065(8) 0.120(12) 0.042(6) 0.016(7) 0.010(6) -0.029(8)
C5 0.040(5) 0.052(6) 0.058(7) -0.008(6) 0.008(5) 0.004(5)
C24 0.043(6) 0.059(7) 0.070(8) 0.014(6) 0.012(6) 0.004(5)
C9 0.075(9) 0.074(8) 0.051(7) 0.008(7) -0.011(7) -0.007(7)
C18 0.040(5) 0.044(6) 0.070(8) 0.000(6) -0.003(6) 0.006(5)
C10 0.092(9) 0.097(11) 0.036(6) -0.014(7) 0.012(7) -0.032(9)
C17 0.069(8) 0.039(7) 0.101(10) 0.005(7) -0.009(8) 0.009(6)
C16 0.081(8) 0.043(7) 0.074(8) 0.001(6) 0.005(8) -0.019(6)
C23 0.071(6) 0.042(5) 0.098(7) 0.035(5) 0.032(6) 0.005(4)
C21 0.055(7) 0.084(10) 0.094(10) 0.026(9) 0.019(7) 0.038(7)
C22 0.071(6) 0.042(5) 0.098(7) 0.035(5) 0.032(6) 0.005(4)

loop_
_atom_type_symbol
_atom_type_description
_atom_type_scat_dispersion_real
_atom_type_scat_dispersion_imag
_atom_type_scat_source
C C 0.0033 0.0016 'International Tables Vol C Tables 4.2.6.8 and 6.1.1.4'
H H 0.0000 0.0000 'International Tables Vol C Tables 4.2.6.8 and 6.1.1.4'
N N 0.0061 0.0033 'International Tables Vol C Tables 4.2.6.8 and 6.1.1.4'
O O 0.0106 0.0060 'International Tables Vol C Tables 4.2.6.8 and 6.1.1.4'
S S 0.1246 0.1234 'International Tables Vol C Tables 4.2.6.8 and 6.1.1.4'

loop_
_geom_angle_atom_site_label_1
_geom_angle_atom_site_label_2
_geom_angle_atom_site_label_3
_geom_angle
_geom_angle_site_symmetry_1
_geom_angle_site_symmetry_3
_geom_angle_publ_flag
O4 S1 N1 106.1(4) . . ?
O4 S1 C19 107.3(4) . . ?
N1 S1 C19 107.6(4) . . ?
O3 S1 O4 120.6(5) . . ?
O3 S1 N1 106.6(4) . . ?
O3 S1 C19 108.1(4) . . ?
C1 O2 C5 115.5(7) . . ?
C3 O1 C4 118.1(7) . . ?
C1 N1 S1 120.5(6) . . ?
C1 N1 C6 112.6(8) . . ?
C6 N1 S1 121.2(6) . . ?
O1 C3 C7 109.4(8) . . ?
C2 C3 O1 124.2(9) . . ?
C2 C3 C7 126.3(9) . . ?
O2 C1 N1 110.4(7) . . ?
O2 C1 H1 108.5 . . ?
O2 C1 C2 112.8(8) . . ?
N1 C1 H1 108.5 . . ?
N1 C1 C2 108.0(7) . . ?
C2 C1 H1 108.5 . . ?
C8 C7 C3 121.4(9) . . ?
C12 C7 C3 120.8(10) . . ?
C12 C7 C8 117.8(10) . . ?
C3 C2 C1 123.3(9) . . ?
C3 C2 C13 122.5(9) . . ?
C13 C2 C1 113.7(8) . . ?
C14 C13 C2 121.4(8) . . ?
C18 C13 C2 121.0(9) . . ?
C18 C13 C14 117.5(10) . . ?
O1 C4 H4 106.9 . . ?
O1 C4 C6 111.3(8) . . ?
O1 C4 C5 110.4(7) . . ?
C6 C4 H4 106.9 . . ?
C5 C4 H4 106.9 . . ?
C5 C4 C6 113.9(8) . . ?
N1 C6 C4 108.5(7) . . ?
N1 C6 H6A 110.0 . . ?
N1 C6 H6B 110.0 . . ?
C4 C6 H6A 110.0 . . ?
C4 C6 H6B 110.0 . . ?
H6A C6 H6B 108.4 . . ?
C20 C19 S1 120.8(9) . . ?
C20 C19 C24 121.2(11) . . ?
C24 C19 S1 118.0(8) . . ?
C13 C14 H14 119.0 . . ?
C15 C14 C13 122.0(10) . . ?
C15 C14 H14 119.0 . . ?
C7 C8 H8 119.1 . . ?
C9 C8 C7 121.8(11) . . ?
C9 C8 H8 119.1 . . ?
C14 C15 H15 120.3 . . ?
C16 C15 C14 119.4(11) . . ?
C16 C15 H15 120.3 . . ?
C19 C20 H20 120.5 . . ?
C21 C20 C19 119.0(13) . . ?
C21 C20 H20 120.5 . . ?
C7 C12 H12 120.0 . . ?
C7 C12 C11 120.0(11) . . ?
C11 C12 H12 120.0 . . ?
C12 C11 H11 120.8 . . ?
C10 C11 C12 118.4(11) . . ?
C10 C11 H11 120.8 . . ?
O2 C5 C4 110.9(8) . . ?
O2 C5 H5A 109.5 . . ?
O2 C5 H5B 109.5 . . ?
C4 C5 H5A 109.5 . . ?
C4 C5 H5B 109.5 . . ?
H5A C5 H5B 108.0 . . ?
C19 C24 H24 121.0 . . ?
C19 C24 C23 117.9(11) . . ?
C23 C24 H24 121.0 . . ?
C8 C9 H9 120.2 . . ?
C10 C9 C8 119.5(12) . . ?
C10 C9 H9 120.2 . . ?
C13 C18 H18 119.3 . . ?
C17 C18 C13 121.5(11) . . ?
C17 C18 H18 119.3 . . ?
C11 C10 H10 118.8 . . ?
C9 C10 C11 122.4(12) . . ?
C9 C10 H10 118.8 . . ?
C18 C17 H17 120.5 . . ?
C18 C17 C16 119.1(11) . . ?
C16 C17 H17 120.5 . . ?
C15 C16 C17 120.5(10) . . ?
C15 C16 H16 119.8 . . ?
C17 C16 H16 119.8 . . ?
C24 C23 H23 119.6 . . ?
C22 C23 C24 120.9(12) . . ?
C22 C23 H23 119.6 . . ?
C20 C21 H21 119.6 . . ?
C20 C21 C22 120.9(12) . . ?
C22 C21 H21 119.6 . . ?
C23 C22 C21 120.1(10) . . ?
C23 C22 H22 120.0 . . ?
C21 C22 H22 120.0 . . ?

loop_
_geom_bond_atom_site_label_1
_geom_bond_atom_site_label_2
_geom_bond_distance
_geom_bond_site_symmetry_2
_geom_bond_publ_flag
S1 O4 1.447(6) . ?
S1 N1 1.616(8) . ?
S1 O3 1.426(7) . ?
S1 C19 1.763(10) . ?
O2 C1 1.420(11) . ?
O2 C5 1.442(12) . ?
O1 C3 1.387(11) . ?
O1 C4 1.470(11) . ?
N1 C1 1.467(10) . ?
N1 C6 1.504(12) . ?
C3 C7 1.466(15) . ?
C3 C2 1.339(14) . ?
C1 H1 0.9800 . ?
C1 C2 1.530(13) . ?
C7 C8 1.397(15) . ?
C7 C12 1.392(14) . ?
C2 C13 1.507(13) . ?
C13 C14 1.392(13) . ?
C13 C18 1.372(13) . ?
C4 H4 0.9800 . ?
C4 C6 1.509(13) . ?
C4 C5 1.495(14) . ?
C6 H6A 0.9700 . ?
C6 H6B 0.9700 . ?
C19 C20 1.380(13) . ?
C19 C24 1.391(14) . ?
C14 H14 0.9300 . ?
C14 C15 1.358(14) . ?
C8 H8 0.9300 . ?
C8 C9 1.381(15) . ?
C15 H15 0.9300 . ?
C15 C16 1.354(16) . ?
C20 H20 0.9300 . ?
C20 C21 1.355(15) . ?
C12 H12 0.9300 . ?
C12 C11 1.433(16) . ?
C11 H11 0.9300 . ?
C11 C10 1.367(18) . ?
C5 H5A 0.9700 . ?
C5 H5B 0.9700 . ?
C24 H24 0.9300 . ?
C24 C23 1.397(16) . ?
C9 H9 0.9300 . ?
C9 C10 1.348(18) . ?
C18 H18 0.9300 . ?
C18 C17 1.365(15) . ?
C10 H10 0.9300 . ?
C17 H17 0.9300 . ?
C17 C16 1.396(17) . ?
C16 H16 0.9300 . ?
C23 H23 0.9300 . ?
C23 C22 1.345(18) . ?
C21 H21 0.9300 . ?
C21 C22 1.389(17) . ?
C22 H22 0.9300 . ?
